data_7251869
loop_
_publ_author_name
'Raj, A. Dennis'
'Jeeva, M.'
'Purusothaman, R.'
'Potheher, I. Vetha'

_publ_section_title
;
 Experimental measurements and density functional theory analysis of a
 novel Mannich base: structural and nonlinear optical perspectives
;
_journal_issue 20
_journal_name_full CrystEngComm
_journal_page_first 3200
_journal_page_last 3209
_journal_paper_doi 10.1039/D5CE01064K
_journal_volume 28
_journal_year 2026
_chemical_formula_moiety 'C21 H21 N O'
_chemical_formula_sum 'C21 H21 N O'
_chemical_formula_weight 303.39
_space_group_crystal_system orthorhombic
_space_group_IT_number 33
_space_group_name_Hall 'P 2c -2n'
_space_group_name_H-M_alt 'P n a 21'
_atom_sites_solution_hydrogens geom
_audit_creation_method SHELXL-2014/7
_audit_update_record
;
2026-03-11 deposited with the CCDC.	2026-04-09 downloaded from the CCDC.
;
_cell_angle_alpha 90
_cell_angle_beta 90
_cell_angle_gamma 90
_cell_formula_units_Z 4
_cell_length_a 10.2885(9)
_cell_length_b 16.1075(17)
_cell_length_c 9.9824(13)
_cell_measurement_reflns_used 2097
_cell_measurement_temperature 296(2)
_cell_measurement_theta_max 43.170
_cell_measurement_theta_min 4.800
_cell_volume 1654.3(3)
_computing_cell_refinement 'APEX2/SAINT (Bruker, 2004)'
_computing_data_collection 'APEX2 (Bruker, 2004)'
_computing_data_reduction 'SAINT/XPREP (Bruker, 2004)'
_computing_molecular_graphics 'ORTEP3 (Farrugia, 1997) and Mercury (Bruno et al., 2002)'
_computing_publication_material 'SHELXL-97 (Sheldrick, 2008)'
_computing_structure_refinement 'SHELXL-97 (Sheldrick, 2008)'
_computing_structure_solution 'SIR92 (Altornare et al., 2014)'
_diffrn_ambient_temperature 296(2)
_diffrn_measured_fraction_theta_full 0.998
_diffrn_measured_fraction_theta_max 0.998
_diffrn_measurement_device_type 'Bruker axs kappa apex2 CCD Diffractometer'
_diffrn_measurement_method '\w and \f scan'
_diffrn_radiation_type MoK\a
_diffrn_radiation_wavelength 0.71073
_diffrn_reflns_av_R_equivalents 0.0441
_diffrn_reflns_av_unetI/netI 0.0407
_diffrn_reflns_Laue_measured_fraction_full 0.998
_diffrn_reflns_Laue_measured_fraction_max 0.998
_diffrn_reflns_limit_h_max 12
_diffrn_reflns_limit_h_min -12
_diffrn_reflns_limit_k_max 19
_diffrn_reflns_limit_k_min -18
_diffrn_reflns_limit_l_max 11
_diffrn_reflns_limit_l_min -10
_diffrn_reflns_number 10128
_diffrn_reflns_point_group_measured_fraction_full 0.863
_diffrn_reflns_point_group_measured_fraction_max 0.863
_diffrn_reflns_theta_full 24.984
_diffrn_reflns_theta_max 24.984
_diffrn_reflns_theta_min 3.112
_exptl_absorpt_coefficient_mu 0.074
_exptl_absorpt_correction_T_max 0.985
_exptl_absorpt_correction_T_min 0.978
_exptl_absorpt_correction_type multi-scan
_exptl_absorpt_process_details 'SADABS V2012/1 (Bruker AXS Inc.)'
_exptl_crystal_colour colorless
_exptl_crystal_density_diffrn 1.218
_exptl_crystal_description block
_exptl_crystal_F_000 648
_exptl_crystal_size_max 0.300
_exptl_crystal_size_mid 0.200
_exptl_crystal_size_min 0.200
_refine_diff_density_max 0.159
_refine_diff_density_min -0.161
_refine_diff_density_rms 0.035
_refine_ls_abs_structure_details
;
 Flack x determined using 554 quotients [(I+)-(I-)]/[(I+)+(I-)]
 (Parsons, Flack and Wagner, Acta Cryst. B69 (2013) 249-259).
;
_refine_ls_abs_structure_Flack 0.4(10)
_refine_ls_extinction_method none
_refine_ls_goodness_of_fit_ref 0.971
_refine_ls_hydrogen_treatment constr
_refine_ls_matrix_type full
_refine_ls_number_parameters 208
_refine_ls_number_reflns 2514
_refine_ls_number_restraints 1
_refine_ls_restrained_S_all 0.970
_refine_ls_R_factor_all 0.0719
_refine_ls_R_factor_gt 0.0423
_refine_ls_shift/su_max 0.000
_refine_ls_shift/su_mean 0.000
_refine_ls_structure_factor_coef Fsqd
_refine_ls_weighting_details 'w=1/[\s^2^(Fo^2^)+(0.0607P)^2^+0.1716P] where P=(Fo^2^+2Fc^2^)/3'
_refine_ls_weighting_scheme calc
_refine_ls_wR_factor_gt 0.0950
_refine_ls_wR_factor_ref 0.1143
_reflns_Friedel_coverage 0.627
_reflns_Friedel_fraction_full 0.710
_reflns_Friedel_fraction_max 0.710
_reflns_number_gt 1797
_reflns_number_total 2514
_reflns_threshold_expression 'I > 2\s(I)'
_cod_data_source_file d5ce01064k1.cif
_cod_data_source_block shelx
_cod_depositor_comments 'Adding full bibliography for 7251869.cif.'
_cod_database_code 7251869
_shelx_shelxl_version_number 2014/7
_shelx_space_group_comment
;
The symmetry employed for this shelxl refinement is uniquely defined
by the following loop, which should always be used as a source of
symmetry information in preference to the above space-group names.
They are only intended as comments.
;
_shelx_estimated_absorpt_t_min 0.978
_shelx_estimated_absorpt_t_max 0.985

loop_
_space_group_symop_operation_xyz
'x, y, z'
'-x, -y, z+1/2'
'-x+1/2, y+1/2, z+1/2'
'x+1/2, -y+1/2, z'

loop_
_atom_site_label
_atom_site_type_symbol
_atom_site_fract_x
_atom_site_fract_y
_atom_site_fract_z
_atom_site_U_iso_or_equiv
_atom_site_adp_type
_atom_site_occupancy
_atom_site_site_symmetry_order
_atom_site_calc_flag
_atom_site_refinement_flags_posn
_atom_site_refinement_flags_adp
_atom_site_refinement_flags_occupancy
_atom_site_disorder_assembly
_atom_site_disorder_group
C1 C 0.5907(3) 0.7215(2) 0.2682(5) 0.0580(10) Uani 1 1 d . . . . .
H1 H 0.5346 0.7066 0.3371 0.070 Uiso 1 1 calc R U . . .
C2 C 0.6084(4) 0.6683(3) 0.1609(6) 0.0721(13) Uani 1 1 d . . . . .
H2 H 0.5638 0.6182 0.1583 0.087 Uiso 1 1 calc R U . . .
C3 C 0.6911(4) 0.6889(3) 0.0583(5) 0.0701(13) Uani 1 1 d . . . . .
H3 H 0.7025 0.6531 -0.0139 0.084 Uiso 1 1 calc R U . . .
C4 C 0.7561(4) 0.7625(3) 0.0639(5) 0.0679(12) Uani 1 1 d . . . . .
H4 H 0.8125 0.7768 -0.0052 0.082 Uiso 1 1 calc R U . . .
C5 C 0.7398(4) 0.8159(2) 0.1700(4) 0.0538(10) Uani 1 1 d . . . . .
H5 H 0.7857 0.8656 0.1721 0.065 Uiso 1 1 calc R U . . .
C6 C 0.6556(3) 0.7966(2) 0.2742(4) 0.0430(8) Uani 1 1 d . . . . .
C7 C 0.6354(3) 0.8545(2) 0.3914(4) 0.0444(9) Uani 1 1 d . . . . .
H20 H 0.5924 0.8231 0.4629 0.053 Uiso 1 1 calc R U . . .
C8 C 0.7922(4) 0.7628(3) 0.5935(4) 0.0546(10) Uani 1 1 d . . . . .
H8 H 0.7178 0.7387 0.5576 0.066 Uiso 1 1 calc R U . . .
C9 C 0.8585(4) 0.7215(3) 0.6911(5) 0.0667(12) Uani 1 1 d . . . . .
H9 H 0.8290 0.6700 0.7203 0.080 Uiso 1 1 calc R U . . .
C10 C 0.9708(4) 0.7562(3) 0.7476(5) 0.0676(12) Uani 1 1 d . . . . .
H10 H 1.0146 0.7286 0.8159 0.081 Uiso 1 1 calc R U . . .
C11 C 1.0148(4) 0.8298(3) 0.7022(5) 0.0629(12) Uani 1 1 d . . . . .
H11 H 1.0896 0.8524 0.7398 0.075 Uiso 1 1 calc R U . . .
C12 C 0.9514(3) 0.8732(3) 0.6003(4) 0.0518(10) Uani 1 1 d . . . . .
C13 C 0.8326(3) 0.8409(2) 0.5453(4) 0.0444(9) Uani 1 1 d . . . . .
C14 C 0.7652(3) 0.8866(2) 0.4461(4) 0.0441(9) Uani 1 1 d . . . . .
C15 C 0.8184(3) 0.9591(2) 0.3988(4) 0.0521(10) Uani 1 1 d . . . . .
C16 C 0.9400(4) 0.9890(3) 0.4480(5) 0.0603(11) Uani 1 1 d . . . . .
H16 H 0.9765 1.0369 0.4121 0.072 Uiso 1 1 calc R U . . .
C17 C 1.0016(4) 0.9477(3) 0.5464(5) 0.0609(12) Uani 1 1 d . . . . .
H17 H 1.0792 0.9687 0.5799 0.073 Uiso 1 1 calc R U . . .
C18 C 0.5089(4) 0.9733(3) 0.4745(5) 0.0720(13) Uani 1 1 d . . . . .
H18A H 0.5778 1.0099 0.5048 0.086 Uiso 1 1 calc R U . . .
H18B H 0.4844 0.9367 0.5474 0.086 Uiso 1 1 calc R U . . .
C19 C 0.3931(5) 1.0225(4) 0.4248(8) 0.120(2) Uani 1 1 d . . . . .
H19A H 0.3297 1.0295 0.4958 0.144 Uiso 1 1 calc R U . . .
H19B H 0.4202 1.0769 0.3939 0.144 Uiso 1 1 calc R U . . .
C20 C 0.3371(4) 0.9739(3) 0.3131(6) 0.0876(16) Uani 1 1 d . . . . .
H20A H 0.3317 1.0078 0.2329 0.105 Uiso 1 1 calc R U . . .
H20B H 0.2503 0.9550 0.3360 0.105 Uiso 1 1 calc R U . . .
C21 C 0.4264(3) 0.9003(3) 0.2901(5) 0.0617(11) Uani 1 1 d . . . . .
H21A H 0.3914 0.8505 0.3311 0.074 Uiso 1 1 calc R U . . .
H21B H 0.4389 0.8904 0.1951 0.074 Uiso 1 1 calc R U . . .
N1 N 0.5500(3) 0.92518(18) 0.3548(3) 0.0495(8) Uani 1 1 d . . . . .
O1 O 0.7610(2) 1.00735(15) 0.3024(3) 0.0650(8) Uani 1 1 d . . . . .
H1A H 0.7099 0.9791 0.2589 0.098 Uiso 1 1 calc R U . . .

loop_
_atom_site_aniso_label
_atom_site_aniso_U_11
_atom_site_aniso_U_22
_atom_site_aniso_U_33
_atom_site_aniso_U_23
_atom_site_aniso_U_13
_atom_site_aniso_U_12
C1 0.056(2) 0.061(2) 0.057(3) -0.006(2) -0.002(2) -0.0086(19)
C2 0.073(3) 0.060(3) 0.083(4) -0.022(3) -0.009(3) -0.008(2)
C3 0.071(3) 0.080(3) 0.059(3) -0.024(3) -0.013(2) 0.013(2)
C4 0.071(3) 0.087(3) 0.046(3) -0.007(3) 0.010(2) 0.009(2)
C5 0.056(2) 0.059(2) 0.046(3) -0.002(2) 0.0026(19) -0.0008(18)
C6 0.0391(17) 0.0483(19) 0.042(2) -0.0021(18) -0.0048(17) 0.0009(15)
C7 0.0414(17) 0.050(2) 0.042(2) 0.0000(17) 0.0022(16) -0.0088(15)
C8 0.048(2) 0.065(3) 0.051(3) 0.004(2) 0.0034(18) -0.0068(18)
C9 0.059(3) 0.080(3) 0.061(3) 0.012(3) 0.006(2) 0.003(2)
C10 0.051(2) 0.093(3) 0.059(3) 0.001(3) -0.007(2) 0.013(2)
C11 0.043(2) 0.090(3) 0.056(3) -0.023(3) -0.002(2) 0.007(2)
C12 0.0394(18) 0.067(2) 0.049(3) -0.016(2) 0.0056(17) -0.0018(18)
C13 0.0418(18) 0.057(2) 0.034(2) -0.0103(18) 0.0092(16) -0.0039(16)
C14 0.0422(18) 0.048(2) 0.042(2) -0.0075(18) 0.0058(16) -0.0068(16)
C15 0.052(2) 0.054(2) 0.050(3) -0.006(2) 0.007(2) -0.0080(18)
C16 0.052(2) 0.059(2) 0.070(3) -0.013(2) 0.006(2) -0.0176(19)
C17 0.045(2) 0.068(3) 0.070(3) -0.022(2) -0.003(2) -0.0096(19)
C18 0.070(3) 0.073(3) 0.072(3) -0.025(3) 0.015(2) 0.000(2)
C19 0.082(3) 0.104(4) 0.173(7) -0.050(5) 0.001(4) 0.031(3)
C20 0.065(3) 0.101(3) 0.097(5) -0.008(3) 0.010(3) 0.026(3)
C21 0.0469(19) 0.072(3) 0.066(3) -0.004(2) -0.006(2) 0.0016(18)
N1 0.0445(15) 0.0545(18) 0.050(2) -0.0066(16) 0.0030(14) -0.0033(14)
O1 0.0617(15) 0.0585(16) 0.075(2) 0.0100(16) -0.0023(15) -0.0150(12)

loop_
_atom_type_symbol
_atom_type_description
_atom_type_scat_dispersion_real
_atom_type_scat_dispersion_imag
_atom_type_scat_source
C C 0.0033 0.0016 'International Tables Vol C Tables 4.2.6.8 and 6.1.1.4'
H H 0.0000 0.0000 'International Tables Vol C Tables 4.2.6.8 and 6.1.1.4'
N N 0.0061 0.0033 'International Tables Vol C Tables 4.2.6.8 and 6.1.1.4'
O O 0.0106 0.0060 'International Tables Vol C Tables 4.2.6.8 and 6.1.1.4'

loop_
_geom_angle_atom_site_label_1
_geom_angle_atom_site_label_2
_geom_angle_atom_site_label_3
_geom_angle
_geom_angle_site_symmetry_1
_geom_angle_site_symmetry_3
_geom_angle_publ_flag
C6 C1 C2 120.8(4) . . ?
C6 C1 H1 119.6 . . ?
C2 C1 H1 119.6 . . ?
C3 C2 C1 120.7(4) . . ?
C3 C2 H2 119.7 . . ?
C1 C2 H2 119.7 . . ?
C4 C3 C2 119.0(4) . . ?
C4 C3 H3 120.5 . . ?
C2 C3 H3 120.5 . . ?
C3 C4 C5 121.0(4) . . ?
C3 C4 H4 119.5 . . ?
C5 C4 H4 119.5 . . ?
C4 C5 C6 120.9(4) . . ?
C4 C5 H5 119.5 . . ?
C6 C5 H5 119.5 . . ?
C1 C6 C5 117.7(4) . . ?
C1 C6 C7 120.4(3) . . ?
C5 C6 C7 121.9(3) . . ?
N1 C7 C6 111.4(3) . . ?
N1 C7 C14 110.2(3) . . ?
C6 C7 C14 111.3(3) . . ?
N1 C7 H20 107.9 . . ?
C6 C7 H20 107.9 . . ?
C14 C7 H20 107.9 . . ?
C9 C8 C13 122.1(4) . . ?
C9 C8 H8 118.9 . . ?
C13 C8 H8 118.9 . . ?
C8 C9 C10 120.4(4) . . ?
C8 C9 H9 119.8 . . ?
C10 C9 H9 119.8 . . ?
C11 C10 C9 119.4(4) . . ?
C11 C10 H10 120.3 . . ?
C9 C10 H10 120.3 . . ?
C10 C11 C12 121.9(4) . . ?
C10 C11 H11 119.1 . . ?
C12 C11 H11 119.1 . . ?
C11 C12 C17 122.1(4) . . ?
C11 C12 C13 119.7(4) . . ?
C17 C12 C13 118.2(4) . . ?
C8 C13 C14 123.9(3) . . ?
C8 C13 C12 116.3(4) . . ?
C14 C13 C12 119.8(3) . . ?
C15 C14 C13 119.2(3) . . ?
C15 C14 C7 120.8(3) . . ?
C13 C14 C7 120.1(3) . . ?
O1 C15 C14 123.5(3) . . ?
O1 C15 C16 115.4(3) . . ?
C14 C15 C16 121.2(4) . . ?
C17 C16 C15 119.8(4) . . ?
C17 C16 H16 120.1 . . ?
C15 C16 H16 120.1 . . ?
C16 C17 C12 121.8(4) . . ?
C16 C17 H17 119.1 . . ?
C12 C17 H17 119.1 . . ?
N1 C18 C19 103.5(4) . . ?
N1 C18 H18A 111.1 . . ?
C19 C18 H18A 111.1 . . ?
N1 C18 H18B 111.1 . . ?
C19 C18 H18B 111.1 . . ?
H18A C18 H18B 109.0 . . ?
C20 C19 C18 106.1(4) . . ?
C20 C19 H19A 110.5 . . ?
C18 C19 H19A 110.5 . . ?
C20 C19 H19B 110.5 . . ?
C18 C19 H19B 110.5 . . ?
H19A C19 H19B 108.7 . . ?
C19 C20 C21 106.9(4) . . ?
C19 C20 H20A 110.3 . . ?
C21 C20 H20A 110.3 . . ?
C19 C20 H20B 110.3 . . ?
C21 C20 H20B 110.3 . . ?
H20A C20 H20B 108.6 . . ?
N1 C21 C20 104.1(3) . . ?
N1 C21 H21A 110.9 . . ?
C20 C21 H21A 110.9 . . ?
N1 C21 H21B 110.9 . . ?
C20 C21 H21B 110.9 . . ?
H21A C21 H21B 109.0 . . ?
C21 N1 C7 114.1(3) . . ?
C21 N1 C18 104.3(3) . . ?
C7 N1 C18 111.8(3) . . ?
C15 O1 H1A 109.5 . . ?

loop_
_geom_bond_atom_site_label_1
_geom_bond_atom_site_label_2
_geom_bond_distance
_geom_bond_site_symmetry_2
_geom_bond_publ_flag
C1 C6 1.383(5) . ?
C1 C2 1.383(6) . ?
C1 H1 0.9300 . ?
C2 C3 1.372(7) . ?
C2 H2 0.9300 . ?
C3 C4 1.363(6) . ?
C3 H3 0.9300 . ?
C4 C5 1.375(6) . ?
C4 H4 0.9300 . ?
C5 C6 1.388(5) . ?
C5 H5 0.9300 . ?
C6 C7 1.511(5) . ?
C7 N1 1.483(4) . ?
C7 C14 1.533(5) . ?
C7 H20 0.9800 . ?
C8 C9 1.363(6) . ?
C8 C13 1.410(5) . ?
C8 H8 0.9300 . ?
C9 C10 1.402(6) . ?
C9 H9 0.9300 . ?
C10 C11 1.349(6) . ?
C10 H10 0.9300 . ?
C11 C12 1.395(6) . ?
C11 H11 0.9300 . ?
C12 C17 1.413(6) . ?
C12 C13 1.436(5) . ?
C13 C14 1.415(5) . ?
C14 C15 1.374(5) . ?
C15 O1 1.371(5) . ?
C15 C16 1.427(5) . ?
C16 C17 1.346(6) . ?
C16 H16 0.9300 . ?
C17 H17 0.9300 . ?
C18 N1 1.486(5) . ?
C18 C19 1.514(7) . ?
C18 H18A 0.9700 . ?
C18 H18B 0.9700 . ?
C19 C20 1.478(8) . ?
C19 H19A 0.9700 . ?
C19 H19B 0.9700 . ?
C20 C21 1.518(6) . ?
C20 H20A 0.9700 . ?
C20 H20B 0.9700 . ?
C21 N1 1.482(5) . ?
C21 H21A 0.9700 . ?
C21 H21B 0.9700 . ?
O1 H1A 0.8200 . ?

loop_
_geom_hbond_atom_site_label_D
_geom_hbond_atom_site_label_H
_geom_hbond_atom_site_label_A
_geom_hbond_distance_DH
_geom_hbond_distance_HA
_geom_hbond_distance_DA
_geom_hbond_angle_DHA
_geom_hbond_site_symmetry_A
O1 H1A N1 0.82 2.09 2.596(4) 119.5 .

loop_
_geom_torsion_atom_site_label_1
_geom_torsion_atom_site_label_2
_geom_torsion_atom_site_label_3
_geom_torsion_atom_site_label_4
_geom_torsion
_geom_torsion_site_symmetry_1
_geom_torsion_site_symmetry_2
_geom_torsion_site_symmetry_3
_geom_torsion_site_symmetry_4
_geom_torsion_publ_flag
C6 C1 C2 C3 0.2(7) . . . . ?
C1 C2 C3 C4 0.3(7) . . . . ?
C2 C3 C4 C5 -0.1(7) . . . . ?
C3 C4 C5 C6 -0.5(6) . . . . ?
C2 C1 C6 C5 -0.8(6) . . . . ?
C2 C1 C6 C7 179.8(3) . . . . ?
C4 C5 C6 C1 1.0(6) . . . . ?
C4 C5 C6 C7 -179.6(3) . . . . ?
C1 C6 C7 N1 -103.7(4) . . . . ?
C5 C6 C7 N1 76.9(4) . . . . ?
C1 C6 C7 C14 132.9(3) . . . . ?
C5 C6 C7 C14 -46.5(5) . . . . ?
C13 C8 C9 C10 0.1(6) . . . . ?
C8 C9 C10 C11 -1.8(6) . . . . ?
C9 C10 C11 C12 0.3(6) . . . . ?
C10 C11 C12 C17 -175.9(4) . . . . ?
C10 C11 C12 C13 2.8(6) . . . . ?
C9 C8 C13 C14 -178.7(4) . . . . ?
C9 C8 C13 C12 2.8(5) . . . . ?
C11 C12 C13 C8 -4.2(5) . . . . ?
C17 C12 C13 C8 174.5(3) . . . . ?
C11 C12 C13 C14 177.2(3) . . . . ?
C17 C12 C13 C14 -4.1(5) . . . . ?
C8 C13 C14 C15 -175.0(3) . . . . ?
C12 C13 C14 C15 3.5(5) . . . . ?
C8 C13 C14 C7 4.2(5) . . . . ?
C12 C13 C14 C7 -177.3(3) . . . . ?
N1 C7 C14 C15 -32.9(4) . . . . ?
C6 C7 C14 C15 91.2(4) . . . . ?
N1 C7 C14 C13 148.0(3) . . . . ?
C6 C7 C14 C13 -88.0(4) . . . . ?
C13 C14 C15 O1 179.6(3) . . . . ?
C7 C14 C15 O1 0.4(5) . . . . ?
C13 C14 C15 C16 -0.1(5) . . . . ?
C7 C14 C15 C16 -179.3(3) . . . . ?
O1 C15 C16 C17 177.5(4) . . . . ?
C14 C15 C16 C17 -2.8(6) . . . . ?
C15 C16 C17 C12 2.2(6) . . . . ?
C11 C12 C17 C16 179.9(4) . . . . ?
C13 C12 C17 C16 1.2(6) . . . . ?
N1 C18 C19 C20 26.5(6) . . . . ?
C18 C19 C20 C21 -4.6(6) . . . . ?
C19 C20 C21 N1 -19.1(6) . . . . ?
C20 C21 N1 C7 158.1(4) . . . . ?
C20 C21 N1 C18 35.8(4) . . . . ?
C6 C7 N1 C21 51.0(4) . . . . ?
C14 C7 N1 C21 175.0(3) . . . . ?
C6 C7 N1 C18 169.1(3) . . . . ?
C14 C7 N1 C18 -66.9(4) . . . . ?
C19 C18 N1 C21 -38.7(4) . . . . ?
C19 C18 N1 C7 -162.5(3) . . . . ?
